data_4339866
loop_
_publ_author_name
'Carabineiro, S\'onia A'
'Silva, Leonel C.'
'Gomes, Pedro T.'
'Pereira, Laura C. J.'
'Veiros, Lu\'is F'
'Pascu, Sofia I.'
'Duarte, M. Teresa'
'Namorado, S\'onia'
'Henriques, Rui T.'

_publ_section_title
;
 Synthesis and characterization of tetrahedral and square planar
 Bis(iminopyrrolyl) complexes of cobalt(II).
;
_journal_issue 17
_journal_name_full 'Inorganic chemistry'
_journal_page_first 6880
_journal_page_last 6890
_journal_paper_doi 10.1021/ic062125w
_journal_volume 46
_journal_year 2007
_chemical_formula_moiety 'C18 H24 N2'
_chemical_formula_sum 'C18 H24 N2'
_chemical_formula_weight 268.40
_space_group_IT_number 2
_symmetry_cell_setting triclinic
_symmetry_space_group_name_Hall '-P 1'
_symmetry_space_group_name_H-M 'P -1'
_atom_sites_solution_hydrogens geom
_atom_sites_solution_primary direct
_audit_creation_date 06-08-16
_audit_creation_method CRYSTALS_ver_12.82
_cell_angle_alpha 84.1779(8)
_cell_angle_beta 77.7817(9)
_cell_angle_gamma 71.7589(15)
_cell_formula_units_Z 4
_cell_length_a 8.7397(2)
_cell_length_b 11.5140(2)
_cell_length_c 17.0729(4)
_cell_measurement_reflns_used 6633
_cell_measurement_temperature 150
_cell_measurement_theta_max 27
_cell_measurement_theta_min 1
_cell_volume 1593.59(6)
_computing_cell_refinement 'DENZO/SCALEPACK (Otwinowski & Minor, 1997)'
_computing_data_collection 'COLLECT. Nonius (1997-2001).'
_computing_data_reduction 'DENZO/SCALEPACK (Otwinowski & Minor, 1997)'
_computing_molecular_graphics 'CAMERON (Watkin et al., 1996)'
_computing_publication_material 'CRYSTALS (Betteridge et al., 2003)'
_computing_structure_refinement 'CRYSTALS (Betteridge et al., 2003)'
_computing_structure_solution 'SIR92 (Altomare et al., 1994)'
_diffrn_ambient_temperature 150
_diffrn_measured_fraction_theta_full 0.995
_diffrn_measured_fraction_theta_max 0.991
_diffrn_measurement_device_type 'Nonius Kappa CCD'
_diffrn_measurement_method \w
_diffrn_radiation_monochromator graphite
_diffrn_radiation_type 'Mo K\a'
_diffrn_radiation_wavelength 0.71073
_diffrn_reflns_av_R_equivalents 0.023
_diffrn_reflns_limit_h_max 11
_diffrn_reflns_limit_h_min -11
_diffrn_reflns_limit_k_max 14
_diffrn_reflns_limit_k_min -14
_diffrn_reflns_limit_l_max 22
_diffrn_reflns_limit_l_min -21
_diffrn_reflns_number 13198
_diffrn_reflns_theta_full 26.422
_diffrn_reflns_theta_max 27.522
_diffrn_reflns_theta_min 1.864
_diffrn_standards_number 0
_exptl_absorpt_coefficient_mu 0.066
_exptl_absorpt_correction_T_max 0.98
_exptl_absorpt_correction_T_min 0.97
_exptl_absorpt_correction_type multi-scan
_exptl_absorpt_process_details 'DENZO/SCALEPACK (Otwinowski & Minor, 1997)'
_exptl_crystal_colour white
_exptl_crystal_density_diffrn 1.119
_exptl_crystal_description plate
_exptl_crystal_F_000 584
_exptl_crystal_size_max 0.50
_exptl_crystal_size_mid 0.40
_exptl_crystal_size_min 0.30
_refine_diff_density_max 0.35
_refine_diff_density_min -0.28
_refine_ls_extinction_method None
_refine_ls_goodness_of_fit_ref 1.0091
_refine_ls_hydrogen_treatment noref
_refine_ls_matrix_type full
_refine_ls_number_parameters 361
_refine_ls_number_reflns 4983
_refine_ls_number_restraints 0
_refine_ls_R_factor_all 0.0741
_refine_ls_R_factor_gt 0.0503
_refine_ls_shift/su_max 0.000538
_refine_ls_structure_factor_coef F
_refine_ls_weighting_details
;
 Method, part 1, Chebychev polynomial, (Watkin, 1994, Prince, 1982) 
 [weight] = 1.0/[A~0~*T~0~(x)+A~1~*T~1~(x) ... +A~n-1~]*T~n-1~(x)] 
 where A~i~ are the Chebychev coefficients listed below and x= Fcalc/Fmax 
 Method = Robust Weighting (Prince, 1982) 
 W = [weight] * [1-(deltaF/6*sigmaF)^2^]^2^ 
 A~i~ are: 
 1.66 0.767 1.09 
;
_refine_ls_weighting_scheme calc
_refine_ls_wR_factor_all 0.0811
_refine_ls_wR_factor_gt 0.0635
_refine_ls_wR_factor_ref 0.0635
_reflns_limit_h_max 11
_reflns_limit_h_min -10
_reflns_limit_k_max 14
_reflns_limit_k_min -14
_reflns_limit_l_max 22
_reflns_limit_l_min 0
_reflns_number_gt 4983
_reflns_number_total 7275
_reflns_threshold_expression I>3.00u(I)
_oxford_diffrn_Wilson_B_factor 0.00
_oxford_diffrn_Wilson_scale 0.00
_oxford_refine_ls_scale 1.359(3)
_oxford_structure_analysis_title '7191206 Compound X'
_cod_data_source_file ic062125w-file003.cif
_cod_data_source_block compound_1f_(sip52)
_cod_depositor_comments
;
The following automatic conversions were performed:

'_symmetry_cell_setting' value 'Triclinic' changed to 'triclinic'
according to
/usr/data/users/saulius/automatic-downloads/retrospective/ACS/lib/dictionaries/cif_core.dic
dictionary named 'cif_core.dic' version 2.4.2 from 2011-04-26.

Automatic conversion script
Id: cif_fix_values 2281 2013-09-26 08:29:07Z andrius 
;
_cod_original_sg_symbol_H-M 'P -1 '
_cod_database_code 4339866

loop_
_symmetry_equiv_pos_as_xyz
x,y,z
-x,-y,-z

loop_
_atom_site_label
_atom_site_type_symbol
_atom_site_fract_x
_atom_site_fract_y
_atom_site_fract_z
_atom_site_U_iso_or_equiv
_atom_site_occupancy
_atom_site_adp_type
H1 H 0.8720 0.5010 1.0721 0.0382 1.0000 Uiso
H2 H 1.1352 -0.0740 0.5377 0.0503 1.0000 Uiso
N1 N 0.82386(16) 0.45465(11) 1.10738(8) 0.0325 1.0000 Uani
N2 N 1.07981(15) 0.31590(11) 0.99432(7) 0.0300 1.0000 Uani
N101 N 1.21196(17) -0.06934(12) 0.56219(9) 0.0393 1.0000 Uani
N102 N 1.06406(15) 0.15266(11) 0.48687(8) 0.0305 1.0000 Uani
C1 C 0.6919(2) 0.49653(15) 1.16690(10) 0.0370 1.0000 Uani
C2 C 0.65041(19) 0.39818(16) 1.20684(9) 0.0358 1.0000 Uani
C3 C 0.76212(19) 0.29226(15) 1.17020(9) 0.0331 1.0000 Uani
C4 C 0.86873(18) 0.32917(13) 1.10823(9) 0.0287 1.0000 Uani
C5 C 1.00326(18) 0.25868(13) 1.04930(8) 0.0288 1.0000 Uani
C6 C 1.0419(2) 0.12149(15) 1.05754(10) 0.0401 1.0000 Uani
C12 C 1.20601(18) 0.24938(13) 0.93303(9) 0.0307 1.0000 Uani
C13 C 1.1606(2) 0.22569(15) 0.86277(9) 0.0369 1.0000 Uani
C14 C 1.2854(3) 0.17263(17) 0.79992(10) 0.0457 1.0000 Uani
C15 C 1.4487(2) 0.14370(17) 0.80590(10) 0.0464 1.0000 Uani
C16 C 1.4908(2) 0.16436(16) 0.87562(11) 0.0422 1.0000 Uani
C17 C 1.37081(19) 0.21715(14) 0.94098(9) 0.0343 1.0000 Uani
C26 C 0.9806(2) 0.25764(18) 0.85634(10) 0.0439 1.0000 Uani
C27 C 1.4186(2) 0.23831(18) 1.01792(11) 0.0442 1.0000 Uani
C28 C 1.4497(5) 0.3602(2) 1.0160(2) 0.0989 1.0000 Uani
C29 C 1.5665(3) 0.1387(2) 1.03899(15) 0.0634 1.0000 Uani
C30 C 0.9068(3) 0.3942(2) 0.83987(15) 0.0602 1.0000 Uani
C31 C 0.9511(3) 0.1846(2) 0.79338(13) 0.0610 1.0000 Uani
C101 C 1.2989(2) -0.16084(16) 0.60687(12) 0.0441 1.0000 Uani
C102 C 1.4043(2) -0.11777(16) 0.63617(11) 0.0402 1.0000 Uani
C103 C 1.38050(19) 0.00459(15) 0.60760(10) 0.0349 1.0000 Uani
C104 C 1.25911(18) 0.03352(14) 0.56252(9) 0.0300 1.0000 Uani
C105 C 1.18212(17) 0.14754(13) 0.52212(8) 0.0284 1.0000 Uani
C106 C 1.2458(2) 0.25323(15) 0.52650(11) 0.0398 1.0000 Uani
C112 C 0.98129(18) 0.26442(13) 0.44927(9) 0.0290 1.0000 Uani
C113 C 1.02470(18) 0.28166(14) 0.36551(9) 0.0316 1.0000 Uani
C114 C 0.9283(2) 0.38344(15) 0.32813(9) 0.0348 1.0000 Uani
C115 C 0.7941(2) 0.46595(14) 0.37188(10) 0.0359 1.0000 Uani
C116 C 0.7544(2) 0.44895(14) 0.45424(10) 0.0348 1.0000 Uani
C117 C 0.84718(19) 0.34876(13) 0.49466(9) 0.0316 1.0000 Uani
C126 C 1.1699(2) 0.18969(18) 0.31633(10) 0.0423 1.0000 Uani
C127 C 0.7990(2) 0.33174(16) 0.58516(10) 0.0404 1.0000 Uani
C128 C 0.7604(3) 0.4495(2) 0.62807(12) 0.0626 1.0000 Uani
C129 C 0.6551(3) 0.2789(2) 0.60659(14) 0.0676 1.0000 Uani
C130 C 1.2569(3) 0.2505(3) 0.24498(12) 0.0694 1.0000 Uani
C131 C 1.1167(3) 0.0884(2) 0.28901(19) 0.0771 1.0000 Uani
H11 H 0.6402 0.5813 1.1772 0.0434 1.0000 Uiso
H21 H 0.5619 0.4005 1.2515 0.0433 1.0000 Uiso
H31 H 0.7650 0.2088 1.1859 0.0424 1.0000 Uiso
H61 H 0.9541 0.0964 1.0868 0.0621 1.0000 Uiso
H62 H 1.1319 0.0886 1.0839 0.0624 1.0000 Uiso
H63 H 1.0746 0.0863 1.0063 0.0620 1.0000 Uiso
H141 H 1.2590 0.1546 0.7518 0.0540 1.0000 Uiso
H151 H 1.5334 0.1081 0.7605 0.0504 1.0000 Uiso
H161 H 1.6032 0.1432 0.8797 0.0474 1.0000 Uiso
H261 H 0.9218 0.2361 0.9082 0.0535 1.0000 Uiso
H271 H 1.3254 0.2384 1.0611 0.0545 1.0000 Uiso
H281 H 1.4823 0.3703 1.0650 0.1571 1.0000 Uiso
H282 H 1.5407 0.3570 0.9711 0.1571 1.0000 Uiso
H283 H 1.3513 0.4266 1.0076 0.1576 1.0000 Uiso
H291 H 1.5835 0.1552 1.0918 0.0975 1.0000 Uiso
H292 H 1.6654 0.1399 0.9979 0.0995 1.0000 Uiso
H293 H 1.5500 0.0599 1.0394 0.0989 1.0000 Uiso
H301 H 0.7905 0.4139 0.8360 0.0924 1.0000 Uiso
H302 H 0.9181 0.4403 0.8825 0.0924 1.0000 Uiso
H303 H 0.9671 0.4165 0.7885 0.0918 1.0000 Uiso
H311 H 0.8345 0.2025 0.7949 0.1003 1.0000 Uiso
H312 H 0.9996 0.0970 0.8027 0.1000 1.0000 Uiso
H313 H 1.0018 0.2085 0.7404 0.1001 1.0000 Uiso
H1011 H 1.2853 -0.2409 0.6157 0.0544 1.0000 Uiso
H1021 H 1.4818 -0.1630 0.6687 0.0491 1.0000 Uiso
H1031 H 1.4388 0.0586 0.6183 0.0436 1.0000 Uiso
H1061 H 1.3505 0.2277 0.5413 0.0666 1.0000 Uiso
H1062 H 1.1721 0.3097 0.5631 0.0688 1.0000 Uiso
H1063 H 1.2566 0.2950 0.4770 0.0678 1.0000 Uiso
H1141 H 0.9549 0.3973 0.2714 0.0437 1.0000 Uiso
H1151 H 0.7294 0.5352 0.3448 0.0445 1.0000 Uiso
H1161 H 0.6621 0.5070 0.4849 0.0419 1.0000 Uiso
H1261 H 1.2478 0.1533 0.3516 0.0494 1.0000 Uiso
H1271 H 0.8948 0.2719 0.6039 0.0466 1.0000 Uiso
H1281 H 0.7388 0.4323 0.6854 0.0918 1.0000 Uiso
H1282 H 0.8528 0.4819 0.6149 0.0936 1.0000 Uiso
H1283 H 0.6636 0.5109 0.6131 0.0925 1.0000 Uiso
H1291 H 0.6239 0.2703 0.6644 0.1011 1.0000 Uiso
H1292 H 0.5586 0.3351 0.5874 0.1027 1.0000 Uiso
H1293 H 0.6828 0.2005 0.5828 0.1012 1.0000 Uiso
H1301 H 1.3537 0.1901 0.2173 0.0933 1.0000 Uiso
H1302 H 1.2904 0.3151 0.2630 0.0936 1.0000 Uiso
H1303 H 1.1835 0.2876 0.2080 0.0935 1.0000 Uiso
H1311 H 1.2102 0.0321 0.2560 0.1120 1.0000 Uiso
H1312 H 1.0744 0.0419 0.3363 0.1130 1.0000 Uiso
H1313 H 1.0290 0.1251 0.2587 0.1121 1.0000 Uiso

loop_
_atom_site_aniso_label
_atom_site_aniso_U_11
_atom_site_aniso_U_22
_atom_site_aniso_U_33
_atom_site_aniso_U_23
_atom_site_aniso_U_13
_atom_site_aniso_U_12
N1 0.0329(6) 0.0306(6) 0.0291(6) -0.0012(5) 0.0003(5) -0.0069(5)
N2 0.0315(6) 0.0288(6) 0.0277(6) -0.0031(5) -0.0045(5) -0.0065(5)
N101 0.0381(7) 0.0323(7) 0.0557(9) 0.0071(6) -0.0261(6) -0.0138(6)
N102 0.0324(6) 0.0281(6) 0.0346(6) 0.0005(5) -0.0111(5) -0.0115(5)
C1 0.0340(8) 0.0370(8) 0.0332(8) -0.0032(6) -0.0016(6) -0.0037(6)
C2 0.0304(7) 0.0460(9) 0.0296(7) -0.0027(6) -0.0024(6) -0.0114(7)
C3 0.0335(7) 0.0372(8) 0.0300(7) -0.0011(6) -0.0051(6) -0.0133(6)
C4 0.0292(7) 0.0295(7) 0.0281(7) -0.0016(5) -0.0070(6) -0.0086(5)
C5 0.0302(7) 0.0294(7) 0.0275(7) -0.0015(5) -0.0079(6) -0.0082(6)
C6 0.0491(9) 0.0296(8) 0.0378(8) -0.0034(6) 0.0016(7) -0.0122(7)
C12 0.0337(7) 0.0261(7) 0.0292(7) -0.0015(5) -0.0012(6) -0.0077(6)
C13 0.0438(9) 0.0360(8) 0.0305(8) -0.0004(6) -0.0038(7) -0.0136(7)
C14 0.0598(11) 0.0449(10) 0.0288(8) -0.0050(7) -0.0023(7) -0.0136(8)
C15 0.0517(10) 0.0413(9) 0.0321(8) -0.0039(7) 0.0083(7) -0.0039(8)
C16 0.0355(8) 0.0379(9) 0.0421(9) 0.0035(7) 0.0014(7) -0.0028(7)
C17 0.0354(8) 0.0316(7) 0.0315(7) 0.0000(6) -0.0008(6) -0.0079(6)
C26 0.0507(10) 0.0554(11) 0.0316(8) 0.0049(7) -0.0098(7) -0.0250(8)
C27 0.0333(8) 0.0554(11) 0.0407(9) -0.0058(8) -0.0069(7) -0.0076(7)
C28 0.162(3) 0.0408(12) 0.114(2) -0.0081(13) -0.099(2) -0.0091(15)
C29 0.0787(15) 0.0444(11) 0.0754(15) 0.0078(10) -0.0423(13) -0.0151(10)
C30 0.0525(11) 0.0618(13) 0.0711(14) 0.0020(10) -0.0281(10) -0.0148(10)
C31 0.0781(15) 0.0760(15) 0.0479(11) 0.0033(10) -0.0219(10) -0.0452(13)
C101 0.0383(8) 0.0361(8) 0.0629(11) 0.0085(8) -0.0236(8) -0.0121(7)
C102 0.0318(8) 0.0459(9) 0.0456(9) 0.0067(7) -0.0173(7) -0.0115(7)
C103 0.0305(7) 0.0421(9) 0.0358(8) -0.0035(7) -0.0104(6) -0.0130(6)
C104 0.0290(7) 0.0325(7) 0.0304(7) -0.0028(6) -0.0059(6) -0.0113(6)
C105 0.0294(7) 0.0303(7) 0.0270(7) -0.0041(5) -0.0041(5) -0.0109(6)
C106 0.0435(9) 0.0365(8) 0.0478(9) -0.0001(7) -0.0163(7) -0.0194(7)
C112 0.0312(7) 0.0274(7) 0.0337(7) 0.0014(6) -0.0113(6) -0.0136(6)
C113 0.0290(7) 0.0363(8) 0.0341(8) -0.0018(6) -0.0097(6) -0.0135(6)
C114 0.0400(8) 0.0394(8) 0.0299(7) 0.0026(6) -0.0099(6) -0.0177(7)
C115 0.0456(9) 0.0295(7) 0.0357(8) 0.0038(6) -0.0153(7) -0.0123(7)
C116 0.0415(8) 0.0276(7) 0.0353(8) -0.0021(6) -0.0104(7) -0.0080(6)
C117 0.0380(8) 0.0287(7) 0.0299(7) -0.0001(6) -0.0075(6) -0.0122(6)
C126 0.0310(8) 0.0580(11) 0.0358(8) -0.0070(7) -0.0112(7) -0.0057(7)
C127 0.0419(9) 0.0413(9) 0.0312(8) 0.0040(7) -0.0062(7) -0.0050(7)
C128 0.0892(16) 0.0632(13) 0.0329(9) -0.0084(9) -0.0093(10) -0.0190(12)
C129 0.0767(15) 0.0793(16) 0.0479(12) 0.0105(11) 0.0031(11) -0.0387(13)
C130 0.0474(11) 0.1055(19) 0.0349(10) 0.0055(11) -0.0011(8) -0.0009(11)
C131 0.0457(11) 0.0750(15) 0.106(2) -0.0550(15) -0.0144(12) 0.0050(11)

loop_
_atom_type_symbol
_atom_type_scat_dispersion_real
_atom_type_scat_dispersion_imag
_atom_type_scat_Cromer_Mann_a1
_atom_type_scat_Cromer_Mann_b1
_atom_type_scat_Cromer_Mann_a2
_atom_type_scat_Cromer_Mann_b2
_atom_type_scat_Cromer_Mann_a3
_atom_type_scat_Cromer_Mann_b3
_atom_type_scat_Cromer_Mann_a4
_atom_type_scat_Cromer_Mann_b4
_atom_type_scat_Cromer_Mann_c
_atom_type_scat_source
C 0.0033 0.0016 2.3100 20.8439 1.0200 10.2075 1.5886 0.5687 0.8650 51.6512 0.2156 'International Tables Vol C 4.2.6.8 and 6.1.1.4'
H 0.0000 0.0000 0.4930 10.5109 0.3229 26.1257 0.1402 3.1424 0.0408 57.7997 0.0030 'International Tables Vol C 4.2.6.8 and 6.1.1.4'
N 0.0061 0.0033 12.2126 0.0057 3.1322 9.8933 2.0125 28.9975 1.1663 0.5826 -11.5290 'International Tables Vol C 4.2.6.8 and 6.1.1.4'

loop_
_geom_angle_atom_site_label_1
_geom_angle_atom_site_label_2
_geom_angle_atom_site_label_3
_geom_angle
_geom_angle_publ_flag
H1 N1 C1 125.6 no
H1 N1 C4 124.9 no
C1 N1 C4 109.42(13) yes
C5 N2 C12 120.03(12) yes
H2 N101 C101 125.8 no
H2 N101 C104 124.6 no
C101 N101 C104 109.60(13) yes
C105 N102 C112 120.48(12) yes
N1 C1 C2 108.51(14) yes
N1 C1 H11 123.5 no
C2 C1 H11 127.9 no
C1 C2 C3 107.18(13) yes
C1 C2 H21 126.7 no
C3 C2 H21 126.1 no
C2 C3 C4 107.64(14) yes
C2 C3 H31 126.3 no
C4 C3 H31 126.0 no
C3 C4 N1 107.25(13) yes
C3 C4 C5 130.90(14) yes
N1 C4 C5 121.82(13) yes
C4 C5 N2 118.88(13) yes
C4 C5 C6 116.61(13) yes
N2 C5 C6 124.51(13) yes
C5 C6 H61 112.8 no
C5 C6 H62 109.5 no
H61 C6 H62 108.1 no
C5 C6 H63 110.8 no
H61 C6 H63 109.1 no
H62 C6 H63 106.3 no
N2 C12 C13 118.23(14) yes
N2 C12 C17 119.87(13) yes
C13 C12 C17 121.73(14) yes
C12 C13 C14 117.88(16) yes
C12 C13 C26 120.95(14) yes
C14 C13 C26 121.17(15) yes
C13 C14 C15 121.07(16) yes
C13 C14 H141 120.0 no
C15 C14 H141 118.9 no
C14 C15 C16 120.32(15) yes
C14 C15 H151 119.2 no
C16 C15 H151 120.5 no
C15 C16 C17 121.26(16) yes
C15 C16 H161 119.9 no
C17 C16 H161 118.8 no
C12 C17 C16 117.68(15) yes
C12 C17 C27 121.51(14) yes
C16 C17 C27 120.81(15) yes
C13 C26 C30 111.61(15) yes
C13 C26 C31 113.41(17) yes
C30 C26 C31 109.88(17) yes
C13 C26 H261 107.0 no
C30 C26 H261 107.7 no
C31 C26 H261 106.9 no
C17 C27 C28 112.43(17) yes
C17 C27 C29 113.72(16) yes
C28 C27 C29 108.66(18) yes
C17 C27 H271 106.6 no
C28 C27 H271 107.7 no
C29 C27 H271 107.4 no
C27 C28 H281 110.6 no
C27 C28 H282 104.9 no
H281 C28 H282 109.2 no
C27 C28 H283 110.0 no
H281 C28 H283 110.8 no
H282 C28 H283 111.2 no
C27 C29 H291 108.7 no
C27 C29 H292 109.4 no
H291 C29 H292 109.0 no
C27 C29 H293 109.9 no
H291 C29 H293 111.4 no
H292 C29 H293 108.3 no
C26 C30 H301 111.0 no
C26 C30 H302 109.7 no
H301 C30 H302 110.2 no
C26 C30 H303 108.0 no
H301 C30 H303 108.4 no
H302 C30 H303 109.4 no
C26 C31 H311 110.4 no
C26 C31 H312 110.6 no
H311 C31 H312 109.7 no
C26 C31 H313 108.8 no
H311 C31 H313 108.4 no
H312 C31 H313 108.8 no
N101 C101 C102 108.38(15) yes
N101 C101 H1011 124.2 no
C102 C101 H1011 127.4 no
C101 C102 C103 107.07(14) yes
C101 C102 H1021 126.5 no
C103 C102 H1021 126.4 no
C102 C103 C104 107.76(13) yes
C102 C103 H1031 125.8 no
C104 C103 H1031 126.4 no
C103 C104 N101 107.17(13) yes
C103 C104 C105 131.00(14) yes
N101 C104 C105 121.81(13) yes
C104 C105 N102 118.93(13) yes
C104 C105 C106 116.57(13) yes
N102 C105 C106 124.48(14) yes
C105 C106 H1061 112.3 no
C105 C106 H1062 110.5 no
H1061 C106 H1062 109.2 no
C105 C106 H1063 110.8 no
H1061 C106 H1063 107.2 no
H1062 C106 H1063 106.8 no
N102 C112 C113 118.96(14) yes
N102 C112 C117 119.48(13) yes
C113 C112 C117 121.20(14) yes
C112 C113 C114 118.30(14) yes
C112 C113 C126 121.10(14) yes
C114 C113 C126 120.57(14) yes
C113 C114 C115 121.09(14) yes
C113 C114 H1141 120.0 no
C115 C114 H1141 118.9 no
C114 C115 C116 120.01(15) yes
C114 C115 H1151 119.6 no
C116 C115 H1151 120.4 no
C115 C116 C117 121.21(15) yes
C115 C116 H1161 120.1 no
C117 C116 H1161 118.7 no
C112 C117 C116 118.17(14) yes
C112 C117 C127 121.86(14) yes
C116 C117 C127 119.95(14) yes
C113 C126 C130 112.31(17) yes
C113 C126 C131 111.00(14) yes
C130 C126 C131 110.8(2) yes
C113 C126 H1261 106.5 no
C130 C126 H1261 107.4 no
C131 C126 H1261 108.6 no
C117 C127 C128 112.21(15) yes
C117 C127 C129 110.82(15) yes
C128 C127 C129 110.72(18) yes
C117 C127 H1271 107.2 no
C128 C127 H1271 107.6 no
C129 C127 H1271 108.1 no
C127 C128 H1281 108.8 no
C127 C128 H1282 110.4 no
H1281 C128 H1282 108.7 no
C127 C128 H1283 110.8 no
H1281 C128 H1283 109.0 no
H1282 C128 H1283 109.1 no
C127 C129 H1291 110.0 no
C127 C129 H1292 110.2 no
H1291 C129 H1292 106.7 no
C127 C129 H1293 110.9 no
H1291 C129 H1293 110.0 no
H1292 C129 H1293 108.9 no
C126 C130 H1301 110.1 no
C126 C130 H1302 110.2 no
H1301 C130 H1302 109.2 no
C126 C130 H1303 110.1 no
H1301 C130 H1303 109.4 no
H1302 C130 H1303 107.8 no
C126 C131 H1311 109.8 no
C126 C131 H1312 110.0 no
H1311 C131 H1312 108.7 no
C126 C131 H1313 109.2 no
H1311 C131 H1313 110.5 no
H1312 C131 H1313 108.6 no

loop_
_geom_bond_atom_site_label_1
_geom_bond_atom_site_label_2
_geom_bond_distance
_geom_bond_publ_flag
H1 N1 0.891 no
H2 N101 0.880 no
N1 C1 1.3604(19) yes
N1 C4 1.3729(19) yes
N2 C5 1.2835(19) yes
N2 C12 1.4295(18) yes
N101 C101 1.360(2) yes
N101 C104 1.3712(19) yes
N102 C105 1.2836(19) yes
N102 C112 1.4274(19) yes
C1 C2 1.369(2) yes
C1 H11 0.956 no
C2 C3 1.408(2) yes
C2 H21 0.960 no
C3 C4 1.381(2) yes
C3 H31 0.965 no
C4 C5 1.456(2) yes
C5 C6 1.507(2) yes
C6 H61 0.932 no
C6 H62 0.945 no
C6 H63 0.951 no
C12 C13 1.416(2) yes
C12 C17 1.403(2) yes
C13 C14 1.391(2) yes
C13 C26 1.525(2) yes
C14 C15 1.384(3) yes
C14 H141 0.957 no
C15 C16 1.381(3) yes
C15 H151 0.973 no
C16 C17 1.399(2) yes
C16 H161 0.951 no
C17 C27 1.523(2) yes
C26 C30 1.523(3) yes
C26 C31 1.538(3) yes
C26 H261 0.975 no
C27 C28 1.507(3) yes
C27 C29 1.517(3) yes
C27 H271 0.976 no
C28 H281 0.967 no
C28 H282 0.975 no
C28 H283 0.981 no
C29 H291 0.990 no
C29 H292 0.994 no
C29 H293 0.962 no
C30 H301 0.985 no
C30 H302 0.981 no
C30 H303 0.978 no
C31 H311 0.969 no
C31 H312 0.975 no
C31 H313 0.973 no
C101 C102 1.369(2) yes
C101 H1011 0.959 no
C102 C103 1.409(2) yes
C102 H1021 0.958 no
C103 C104 1.379(2) yes
C103 H1031 0.970 no
C104 C105 1.453(2) yes
C105 C106 1.502(2) yes
C106 H1061 0.950 no
C106 H1062 0.937 no
C106 H1063 0.931 no
C112 C113 1.410(2) yes
C112 C117 1.405(2) yes
C113 C114 1.396(2) yes
C113 C126 1.525(2) yes
C114 C115 1.382(2) yes
C114 H1141 0.956 no
C115 C116 1.384(2) yes
C115 H1151 0.961 no
C116 C117 1.398(2) yes
C116 H1161 0.963 no
C117 C127 1.522(2) yes
C126 C130 1.523(3) yes
C126 C131 1.528(3) yes
C126 H1261 0.973 no
C127 C128 1.516(3) yes
C127 C129 1.525(3) yes
C127 H1271 0.992 no
C128 H1281 0.969 no
C128 H1282 0.968 no
C128 H1283 0.980 no
C129 H1291 0.970 no
C129 H1292 0.985 no
C129 H1293 0.967 no
C130 H1301 0.976 no
C130 H1302 0.978 no
C130 H1303 0.968 no
C131 H1311 0.976 no
C131 H1312 0.993 no
C131 H1313 0.977 no
